data_1545939
loop_
_publ_author_name
'Ding, Qiang'
'Wang, Qiuyan'
'He, Huan'
'Cai, Qian'

_publ_section_title
;
 Asymmetric Synthesis of (-)-Pterocarine and (-)-Galeon via Chiral Phase
 Transfer-Catalyzed Atropselective Formation of Diarylether Cyclophane
 Skeleton.
;
_journal_issue 7
_journal_name_full 'Organic letters'
_journal_page_first 1804
_journal_page_last 1807
_journal_paper_doi 10.1021/acs.orglett.7b00570
_journal_volume 19
_journal_year 2017
_chemical_absolute_configuration ad
_chemical_formula_moiety 'C20 H23 N O3'
_chemical_formula_sum 'C20 H23 N O3'
_chemical_formula_weight 325.39
_chemical_name_systematic
;
 ? 
;
_space_group_crystal_system monoclinic
_space_group_IT_number 4
_space_group_name_Hall 'P 2yb'
_space_group_name_H-M_alt 'P 1 21 1'
_symmetry_space_group_name_Hall 'P 2yb'
_symmetry_space_group_name_H-M 'P 1 21 1'
_atom_sites_solution_hydrogens geom
_atom_sites_solution_primary direct
_atom_sites_solution_secondary difmap
_audit_creation_date 2016-10-17
_audit_creation_method
;
Olex2 1.2
(compiled 2016.09.09 svn.r3337 for OlexSys, GUI svn.r5227)
;
_cell_angle_alpha 90.00
_cell_angle_beta 99.4584(9)
_cell_angle_gamma 90.00
_cell_formula_units_Z 2
_cell_length_a 8.69815(8)
_cell_length_b 8.99657(8)
_cell_length_c 11.23680(11)
_cell_measurement_reflns_used 10082
_cell_measurement_temperature 293(2)
_cell_measurement_theta_max 66.5910
_cell_measurement_theta_min 4.8670
_cell_volume 867.365(14)
_computing_cell_refinement
;
CrysAlisPro, Agilent Technologies,
Version 1.171.37.31 (release 14-01-2014 CrysAlis171 .NET)
(compiled Jan 14 2014,18:38:05)
;
_computing_data_collection
;
CrysAlisPro, Agilent Technologies,
Version 1.171.37.31 (release 14-01-2014 CrysAlis171 .NET)
(compiled Jan 14 2014,18:38:05)
;
_computing_data_reduction
;
CrysAlisPro, Agilent Technologies,
Version 1.171.37.31 (release 14-01-2014 CrysAlis171 .NET)
(compiled Jan 14 2014,18:38:05)
;
_computing_molecular_graphics 'Olex2 (Dolomanov et al., 2009)'
_computing_publication_material 'Olex2 (Dolomanov et al., 2009)'
_computing_structure_refinement 'ShelXL (Sheldrick, 2015)'
_computing_structure_solution 'ShelXS (Sheldrick, 2008)'
_diffrn_ambient_temperature 293(2)
_diffrn_detector 'CCD plate'
_diffrn_detector_area_resol_mean 10.4015
_diffrn_detector_type Ruby
_diffrn_measured_fraction_theta_full 0.992
_diffrn_measured_fraction_theta_max 0.992
_diffrn_measurement_details
;
#__ type_ start__ end____ width___ exp.time_
  1 omega  -97.00  -18.00   1.0000    1.0000
omega____ theta____ kappa____ phi______ frames
    -      -41.3507  125.0000 -120.0000 79

#__ type_ start__ end____ width___ exp.time_
  2 omega  -33.00   66.00   1.0000    1.0000
omega____ theta____ kappa____ phi______ frames
    -       41.3507  -38.0000  -30.0000 99

#__ type_ start__ end____ width___ exp.time_
  3 omega   17.00  116.00   1.0000    1.0000
omega____ theta____ kappa____ phi______ frames
    -       41.3507   38.0000  150.0000 99

#__ type_ start__ end____ width___ exp.time_
  4 omega   17.00  116.00   1.0000    1.0000
omega____ theta____ kappa____ phi______ frames
    -       41.3507   38.0000   30.0000 99

#__ type_ start__ end____ width___ exp.time_
  5 omega   51.00  117.00   1.0000    1.0000
omega____ theta____ kappa____ phi______ frames
    -       41.3507  158.0000 -116.0000 66

#__ type_ start__ end____ width___ exp.time_
  6 omega    9.00  130.00   1.0000    1.0000
omega____ theta____ kappa____ phi______ frames
    -       92.5000  -90.0000  171.5253 121

#__ type_ start__ end____ width___ exp.time_
  7 omega    9.00  131.00   1.0000    1.0000
omega____ theta____ kappa____ phi______ frames
    -       92.5000  -92.0000  -24.5482 122

#__ type_ start__ end____ width___ exp.time_
  8 omega   16.00  125.00   1.0000    1.0000
omega____ theta____ kappa____ phi______ frames
    -       92.5000  -77.0000    0.0000 109

#__ type_ start__ end____ width___ exp.time_
  9 omega   16.00   69.00   1.0000    1.0000
omega____ theta____ kappa____ phi______ frames
    -       92.5000  -30.0000 -150.0000 53

#__ type_ start__ end____ width___ exp.time_
 10 omega   16.00   69.00   1.0000    1.0000
omega____ theta____ kappa____ phi______ frames
    -       92.5000  -30.0000  -60.0000 53

#__ type_ start__ end____ width___ exp.time_
 11 omega   16.00   69.00   1.0000    1.0000
omega____ theta____ kappa____ phi______ frames
    -       92.5000  -30.0000  150.0000 53

#__ type_ start__ end____ width___ exp.time_
 12 omega   20.00  122.00   1.0000    1.0000
omega____ theta____ kappa____ phi______ frames
    -       92.5000  -61.0000   90.0000 102

#__ type_ start__ end____ width___ exp.time_
 13 omega   19.00   77.00   1.0000    1.0000
omega____ theta____ kappa____ phi______ frames
    -       92.5000  -45.0000 -150.0000 58

#__ type_ start__ end____ width___ exp.time_
 14 omega    9.00  131.00   1.0000    1.0000
omega____ theta____ kappa____ phi______ frames
    -       92.5000  -93.0000 -132.7672 122

#__ type_ start__ end____ width___ exp.time_
 15 omega   18.00  114.00   1.0000    1.0000
omega____ theta____ kappa____ phi______ frames
    -       92.5000 -158.0000 -149.0000 96

#__ type_ start__ end____ width___ exp.time_
 16 omega   67.00  166.00   1.0000    1.0000
omega____ theta____ kappa____ phi______ frames
    -       92.5000   45.0000 -180.0000 99

#__ type_ start__ end____ width___ exp.time_
 17 omega   10.00   83.00   1.0000    1.0000
omega____ theta____ kappa____ phi______ frames
    -       92.5000  -94.0000  -60.0000 73

#__ type_ start__ end____ width___ exp.time_
 18 omega   64.00  169.00   1.0000    1.0000
omega____ theta____ kappa____ phi______ frames
    -       92.5000   30.0000 -150.0000 105

#__ type_ start__ end____ width___ exp.time_
 19 omega   63.00  165.00   1.0000    1.0000
omega____ theta____ kappa____ phi______ frames
    -       92.5000   61.0000   90.0000 102

#__ type_ start__ end____ width___ exp.time_
 20 omega   19.00   77.00   1.0000    1.0000
omega____ theta____ kappa____ phi______ frames
    -       92.5000  -45.0000   90.0000 58

#__ type_ start__ end____ width___ exp.time_
 21 omega   20.00  122.00   1.0000    1.0000
omega____ theta____ kappa____ phi______ frames
    -       92.5000  -61.0000 -150.0000 102

#__ type_ start__ end____ width___ exp.time_
 22 omega   20.00  122.00   1.0000    1.0000
omega____ theta____ kappa____ phi______ frames
    -       92.5000  -61.0000    0.0000 102

#__ type_ start__ end____ width___ exp.time_
 23 omega   19.00   96.00   1.0000    1.0000
omega____ theta____ kappa____ phi______ frames
    -       92.5000 -125.0000   30.0000 77

#__ type_ start__ end____ width___ exp.time_
 24 omega   16.00   69.00   1.0000    1.0000
omega____ theta____ kappa____ phi______ frames
    -       92.5000  -30.0000  -30.0000 53

#__ type_ start__ end____ width___ exp.time_
 25 omega   19.00   77.00   1.0000    1.0000
omega____ theta____ kappa____ phi______ frames
    -       92.5000  -45.0000 -120.0000 58

#__ type_ start__ end____ width___ exp.time_
 26 omega    9.00  131.00   1.0000    1.0000
omega____ theta____ kappa____ phi______ frames
    -       92.5000  -93.0000   73.2435 122

#__ type_ start__ end____ width___ exp.time_
 27 omega   60.00  169.00   1.0000    1.0000
omega____ theta____ kappa____ phi______ frames
    -       92.5000   77.0000 -150.0000 109

#__ type_ start__ end____ width___ exp.time_
 28 omega    9.00  118.00   1.0000    1.0000
omega____ theta____ kappa____ phi______ frames
    -       41.3507   77.0000   30.0000 109

#__ type_ start__ end____ width___ exp.time_
 29 omega    9.00  118.00   1.0000    1.0000
omega____ theta____ kappa____ phi______ frames
    -       41.3507   77.0000  150.0000 109

#__ type_ start__ end____ width___ exp.time_
 30 omega   13.00  115.00   1.0000    1.0000
omega____ theta____ kappa____ phi______ frames
    -       41.3507   57.0000  -90.0000 102
;
_diffrn_measurement_device 'four-circle diffractometer'
_diffrn_measurement_device_type 'Xcalibur, Ruby, Gemini ultra'
_diffrn_measurement_method '\w scans'
_diffrn_orient_matrix_UB_11 -0.0688551000
_diffrn_orient_matrix_UB_12 -0.1135501000
_diffrn_orient_matrix_UB_13 -0.0968678000
_diffrn_orient_matrix_UB_21 0.0328177000
_diffrn_orient_matrix_UB_22 -0.1261761000
_diffrn_orient_matrix_UB_23 0.0934439000
_diffrn_orient_matrix_UB_31 -0.1625487000
_diffrn_orient_matrix_UB_32 0.0226123000
_diffrn_orient_matrix_UB_33 0.0346608000
_diffrn_radiation_monochromator mirror
_diffrn_radiation_probe x-ray
_diffrn_radiation_type CuK\a
_diffrn_radiation_wavelength 1.54184
_diffrn_reflns_av_R_equivalents 0.0282
_diffrn_reflns_av_unetI/netI 0.0166
_diffrn_reflns_limit_h_max 8
_diffrn_reflns_limit_h_min -10
_diffrn_reflns_limit_k_max 10
_diffrn_reflns_limit_k_min -10
_diffrn_reflns_limit_l_max 13
_diffrn_reflns_limit_l_min -13
_diffrn_reflns_number 15171
_diffrn_reflns_theta_full 66.79
_diffrn_reflns_theta_max 66.79
_diffrn_reflns_theta_min 5.16
_diffrn_source 'sealed X-ray tube'
_diffrn_source_type 'Enhance Ultra (Cu) X-ray Source'
_exptl_absorpt_coefficient_mu 0.668
_exptl_absorpt_correction_T_max 1.00000
_exptl_absorpt_correction_T_min 0.55278
_exptl_absorpt_correction_type multi-scan
_exptl_absorpt_process_details
;
CrysAlisPro, Agilent Technologies,
Version 1.171.37.31 (release 14-01-2014 CrysAlis171 .NET)
(compiled Jan 14 2014,18:38:05)
Empirical absorption correction using spherical harmonics,
 implemented in SCALE3 ABSPACK scaling algorithm.
;
_exptl_crystal_colour 'clear light colourless'
_exptl_crystal_colour_lustre clear
_exptl_crystal_colour_modifier light
_exptl_crystal_colour_primary colourless
_exptl_crystal_density_diffrn 1.246
_exptl_crystal_density_method 'not measured'
_exptl_crystal_description block
_exptl_crystal_F_000 348
_exptl_crystal_size_max 0.4
_exptl_crystal_size_mid 0.3
_exptl_crystal_size_min 0.2
_refine_diff_density_max 0.126
_refine_diff_density_min -0.140
_refine_diff_density_rms 0.031
_refine_ls_abs_structure_details 'Flack H D (1983), Acta Cryst. A39, 876-881'
_refine_ls_abs_structure_Flack 0.04(19)
_refine_ls_extinction_method none
_refine_ls_goodness_of_fit_ref 1.072
_refine_ls_hydrogen_treatment constr
_refine_ls_matrix_type full
_refine_ls_number_parameters 219
_refine_ls_number_reflns 3049
_refine_ls_number_restraints 1
_refine_ls_restrained_S_all 1.071
_refine_ls_R_factor_all 0.0364
_refine_ls_R_factor_gt 0.0341
_refine_ls_shift/su_max 0.000
_refine_ls_shift/su_mean 0.000
_refine_ls_structure_factor_coef Fsqd
_refine_ls_weighting_details 'calc w=1/[\s^2^(Fo^2^)+(0.0576P)^2^+0.0378P] where P=(Fo^2^+2Fc^2^)/3'
_refine_ls_weighting_scheme calc
_refine_ls_wR_factor_gt 0.0886
_refine_ls_wR_factor_ref 0.0915
_reflns_number_gt 2898
_reflns_number_total 3049
_reflns_threshold_expression >2sigma(I)
_cod_data_source_file ol7b00570_si_002.cif
_cod_data_source_block exp_869
_cod_original_cell_volume 867.366(14)
_cod_database_code 1545939
_reflns_odcompleteness_completeness 98.74
_reflns_odcompleteness_iscentric 1
_reflns_odcompleteness_theta 66.97
_olex2_refinement_description
;
1. Fixed Uiso
 At 1.2 times of:
  All C(H) groups, All C(H,H) groups, All N(H,H) groups
 At 1.5 times of:
  All C(H,H,H) groups
2.a Rotating group:
 N19(H19A,H19B)
2.b Secondary CH2 refined with riding coordinates:
 C15(H15A,H15B), C16(H16A,H16B), C17(H17A,H17B), C18(H18A,H18B), C23(H23A,
 H23B), C24(H24A,H24B)
2.c Aromatic/amide H refined with riding coordinates:
 C4(H4), C8(H8), C9(H9), C10(H10), C12(H12), C14(H14)
2.d Idealised Me refined as rotating group:
 C21(H21A,H21B,H21C)
;
_olex2_submission_special_instructions 'No special instructions were received'

loop_
_space_group_symop_id
_space_group_symop_operation_xyz
1 'x, y, z'
2 '-x, y+1/2, -z'

loop_
_atom_site_label
_atom_site_type_symbol
_atom_site_fract_x
_atom_site_fract_y
_atom_site_fract_z
_atom_site_U_iso_or_equiv
_atom_site_adp_type
_atom_site_occupancy
_atom_site_calc_flag
_atom_site_refinement_flags_posn
O1 O 0.21586(12) 0.81441(13) 0.38891(11) 0.0608(3) Uani 1 d .
C2 C 0.22666(17) 0.95185(16) 0.33456(14) 0.0492(3) Uani 1 d .
O3 O 0.47433(13) 0.95921(13) 0.45271(11) 0.0658(3) Uani 1 d .
C4 C 0.10931(18) 1.01255(19) 0.25242(15) 0.0548(4) Uani 1 d .
H4 H 0.0174 0.9594 0.2303 0.066 Uiso 1 calc R
C5 C 0.07446(17) 0.73968(16) 0.35495(14) 0.0510(4) Uani 1 d .
C6 C 0.36581(17) 1.02893(17) 0.36954(14) 0.0509(3) Uani 1 d .
C7 C -0.03557(19) 0.74836(17) 0.43194(13) 0.0548(4) Uani 1 d .
C8 C 0.2628(2) 1.22701(18) 0.23640(15) 0.0600(4) Uani 1 d .
H8 H 0.2764 1.3200 0.2035 0.072 Uiso 1 calc R
C9 C 0.38184(19) 1.16694(19) 0.31941(15) 0.0602(4) Uani 1 d .
H9 H 0.4737 1.2202 0.3416 0.072 Uiso 1 calc R
C10 C -0.18065(19) 0.68476(19) 0.39193(15) 0.0590(4) Uani 1 d .
H10 H -0.2559 0.6880 0.4419 0.071 Uiso 1 calc R
C11 C 0.12434(19) 1.15195(17) 0.20131(14) 0.0547(4) Uani 1 d .
C12 C 0.04531(19) 0.66300(19) 0.24818(15) 0.0585(4) Uani 1 d .
H12 H 0.1234 0.6518 0.2014 0.070 Uiso 1 calc R
O13 O -0.21137(19) 0.99053(16) -0.01098(11) 0.0840(4) Uani 1 d .
C14 C -0.1007(2) 0.6023(2) 0.21032(16) 0.0623(4) Uani 1 d .
H14 H -0.1210 0.5514 0.1374 0.075 Uiso 1 calc R
C15 C -0.0072(2) 1.2166(2) 0.11206(17) 0.0679(5) Uani 1 d .
H15A H 0.0015 1.1807 0.0321 0.082 Uiso 1 calc R
H15B H 0.0041 1.3239 0.1116 0.082 Uiso 1 calc R
C16 C -0.3344(2) 0.9451(2) 0.15909(16) 0.0662(4) Uani 1 d .
H16A H -0.4106 1.0121 0.1838 0.079 Uiso 1 calc R
H16B H -0.2678 0.9110 0.2318 0.079 Uiso 1 calc R
C17 C -0.3829(2) 0.5748(2) 0.2299(2) 0.0752(5) Uani 1 d .
H17A H -0.4277 0.5228 0.2916 0.090 Uiso 1 calc R
H17B H -0.3827 0.5070 0.1628 0.090 Uiso 1 calc R
C18 C -0.4204(2) 0.8116(3) 0.09840(18) 0.0767(5) Uani 1 d .
H18A H -0.3500 0.7553 0.0571 0.092 Uiso 1 calc R
H18B H -0.5058 0.8462 0.0382 0.092 Uiso 1 calc R
N19 N 0.0007(2) 0.8175(2) 0.54290(14) 0.0836(5) Uani 1 d .
H19A H 0.0734 0.8817 0.5389 0.100 Uiso 1 d GR
H19B H -0.0800 0.8631 0.5604 0.100 Uiso 1 d GR
C20 C -0.23630(19) 1.0320(2) 0.08629(14) 0.0577(4) Uani 1 d .
C21 C 0.6120(2) 1.0412(3) 0.4988(2) 0.0779(5) Uani 1 d .
H21A H 0.6694 1.0613 0.4346 0.117 Uiso 1 calc GR
H21B H 0.6755 0.9840 0.5603 0.117 Uiso 1 calc GR
H21C H 0.5836 1.1333 0.5325 0.117 Uiso 1 calc GR
C22 C -0.21690(19) 0.61668(18) 0.28023(15) 0.0580(4) Uani 1 d .
C23 C -0.1694(2) 1.17873(19) 0.13846(16) 0.0639(4) Uani 1 d .
H23A H -0.1651 1.1763 0.2252 0.077 Uiso 1 calc R
H23B H -0.2402 1.2579 0.1070 0.077 Uiso 1 calc R
C24 C -0.4854(2) 0.7089(3) 0.1867(2) 0.0802(6) Uani 1 d .
H24A H -0.5866 0.6730 0.1483 0.096 Uiso 1 calc R
H24B H -0.5010 0.7667 0.2566 0.096 Uiso 1 calc R

loop_
_atom_site_aniso_label
_atom_site_aniso_U_11
_atom_site_aniso_U_22
_atom_site_aniso_U_33
_atom_site_aniso_U_23
_atom_site_aniso_U_13
_atom_site_aniso_U_12
O1 0.0469(6) 0.0523(6) 0.0775(7) 0.0183(6) -0.0065(5) -0.0039(5)
C2 0.0475(7) 0.0444(7) 0.0559(8) 0.0044(7) 0.0088(6) 0.0000(6)
O3 0.0492(6) 0.0614(7) 0.0799(8) -0.0049(6) -0.0097(5) -0.0061(5)
C4 0.0471(8) 0.0498(8) 0.0660(9) 0.0075(7) 0.0050(7) -0.0020(6)
C5 0.0457(8) 0.0423(7) 0.0628(9) 0.0096(7) 0.0023(6) -0.0012(6)
C6 0.0459(8) 0.0493(8) 0.0579(8) -0.0062(7) 0.0099(6) -0.0010(6)
C7 0.0621(9) 0.0493(8) 0.0513(8) 0.0051(7) 0.0042(7) -0.0040(7)
C8 0.0702(10) 0.0447(8) 0.0691(10) 0.0043(8) 0.0230(8) -0.0052(7)
C9 0.0557(9) 0.0539(9) 0.0728(10) -0.0058(8) 0.0160(8) -0.0097(7)
C10 0.0575(9) 0.0609(9) 0.0603(9) 0.0027(7) 0.0149(7) -0.0090(7)
C11 0.0631(9) 0.0475(8) 0.0555(8) 0.0051(7) 0.0159(7) 0.0062(7)
C12 0.0535(8) 0.0548(9) 0.0692(9) 0.0015(8) 0.0160(7) 0.0035(7)
O13 0.1154(11) 0.0806(9) 0.0593(7) -0.0121(7) 0.0242(7) 0.0009(8)
C14 0.0663(10) 0.0545(9) 0.0658(10) -0.0115(8) 0.0104(8) -0.0017(8)
C15 0.0764(11) 0.0583(10) 0.0683(10) 0.0164(8) 0.0095(8) 0.0096(9)
C16 0.0624(9) 0.0750(11) 0.0599(9) -0.0094(9) 0.0060(7) 0.0061(9)
C17 0.0649(11) 0.0749(12) 0.0860(13) -0.0163(10) 0.0125(9) -0.0219(9)
C18 0.0651(10) 0.0901(13) 0.0691(11) -0.0086(10) -0.0055(8) -0.0063(10)
N19 0.0888(11) 0.0999(12) 0.0616(9) -0.0147(9) 0.0105(8) -0.0206(10)
C20 0.0594(9) 0.0615(9) 0.0495(8) -0.0018(7) 0.0010(6) 0.0175(7)
C21 0.0550(10) 0.0880(13) 0.0849(12) -0.0140(11) -0.0052(9) -0.0171(9)
C22 0.0553(9) 0.0492(8) 0.0698(10) -0.0026(8) 0.0110(7) -0.0100(7)
C23 0.0691(10) 0.0552(9) 0.0646(10) -0.0003(8) 0.0030(8) 0.0203(8)
C24 0.0504(9) 0.0983(15) 0.0890(13) -0.0165(12) 0.0025(9) -0.0131(9)

loop_
_atom_type_symbol
_atom_type_description
_atom_type_scat_dispersion_real
_atom_type_scat_dispersion_imag
_atom_type_scat_source
C C 0.0181 0.0091 'International Tables Vol C Tables 4.2.6.8 and 6.1.1.4'
H H 0.0000 0.0000 'International Tables Vol C Tables 4.2.6.8 and 6.1.1.4'
N N 0.0311 0.0180 'International Tables Vol C Tables 4.2.6.8 and 6.1.1.4'
O O 0.0492 0.0322 'International Tables Vol C Tables 4.2.6.8 and 6.1.1.4'

loop_
_geom_angle_atom_site_label_1
_geom_angle_atom_site_label_2
_geom_angle_atom_site_label_3
_geom_angle
C2 O1 C5 115.34(11)
O1 C2 C6 115.92(13)
C4 C2 O1 123.60(13)
C4 C2 C6 120.47(14)
C6 O3 C21 117.03(14)
C2 C4 C11 121.69(15)
C7 C5 O1 117.81(14)
C12 C5 O1 120.57(14)
C12 C5 C7 121.62(14)
O3 C6 C2 115.75(13)
O3 C6 C9 125.97(14)
C9 C6 C2 118.28(14)
C10 C7 C5 117.08(14)
N19 C7 C5 120.46(15)
N19 C7 C10 122.46(15)
C11 C8 C9 121.49(15)
C6 C9 C8 120.77(14)
C22 C10 C7 122.27(15)
C4 C11 C15 120.56(15)
C8 C11 C4 117.31(15)
C8 C11 C15 122.13(15)
C5 C12 C14 119.74(15)
C12 C14 C22 120.49(16)
C11 C15 C23 114.12(14)
C20 C16 C18 116.85(15)
C22 C17 C24 113.17(16)
C16 C18 C24 113.21(16)
O13 C20 C16 122.46(17)
O13 C20 C23 120.18(17)
C16 C20 C23 117.35(14)
C10 C22 C17 120.75(15)
C14 C22 C10 118.48(15)
C14 C22 C17 120.42(16)
C20 C23 C15 115.23(15)
C18 C24 C17 115.06(17)

loop_
_geom_bond_atom_site_label_1
_geom_bond_atom_site_label_2
_geom_bond_distance
O1 C2 1.3891(19)
O1 C5 1.3986(18)
C2 C4 1.372(2)
C2 C6 1.394(2)
O3 C6 1.3667(19)
O3 C21 1.429(2)
C4 C11 1.394(2)
C5 C7 1.394(2)
C5 C12 1.371(2)
C6 C9 1.380(2)
C7 C10 1.391(2)
C7 N19 1.383(2)
C8 C9 1.385(2)
C8 C11 1.380(2)
C10 C22 1.386(2)
C11 C15 1.509(2)
C12 C14 1.384(2)
O13 C20 1.208(2)
C14 C22 1.384(2)
C15 C23 1.527(3)
C16 C18 1.517(3)
C16 C20 1.496(3)
C17 C22 1.509(2)
C17 C24 1.531(3)
C18 C24 1.530(3)
C20 C23 1.521(3)
